data_1557614
loop_
_publ_author_name
'Zhang, Ye'
'Zheng, Tian-Lu'
'Cheng, Fu'
'Dai, Kun-Long'
'Zhang, Kun'
'Ma, Ai-Jun'
'Zhang, Fu-Min'
'Zhang, Xiao-Ming'
'Wang, Shao-Hua'
'Tu, Yong-Qiang'

_publ_section_title
;
 Facile access to diverse all-carbon quaternary center containing
 spirobicycles by exploring a tandem Castro--Stephens coupling/acyloxy
 shift/cyclization/semipinacol rearrangement sequence
;
_journal_issue 15
_journal_name_full 'Chemical Science'
_journal_page_first 3878
_journal_page_last 3884
_journal_paper_doi 10.1039/D0SC00102C
_journal_volume 11
_journal_year 2020
_chemical_formula_moiety 'C15 H22 O3'
_chemical_formula_sum 'C15 H22 O3'
_chemical_formula_weight 250.32
_space_group_crystal_system monoclinic
_space_group_IT_number 14
_space_group_name_Hall '-P 2yn'
_space_group_name_H-M_alt 'P 1 21/n 1'
_atom_sites_solution_hydrogens geom
_atom_sites_solution_primary direct
_audit_creation_date 2019-10-18
_audit_creation_method
;
Olex2 1.2
(compiled 2018.05.29 svn.r3508 for OlexSys, GUI svn.r5506)
;
_audit_update_record
;
2019-10-29 deposited with the CCDC.	2020-03-11 downloaded from the CCDC.
;
_cell_angle_alpha 90
_cell_angle_beta 101.329(4)
_cell_angle_gamma 90
_cell_formula_units_Z 8
_cell_length_a 7.6688(3)
_cell_length_b 22.4305(6)
_cell_length_c 15.4747(5)
_cell_measurement_reflns_used 5177
_cell_measurement_temperature 292.89(12)
_cell_measurement_theta_max 69.4980
_cell_measurement_theta_min 6.1850
_cell_volume 2610.02(15)
_computing_cell_refinement
;
CrysAlisPro, Agilent Technologies,
Version 1.171.36.28 (release 01-02-2013 CrysAlis171 .NET)
(compiled Feb  1 2013,16:14:44)
;
_computing_data_collection
;
CrysAlisPro, Agilent Technologies,
Version 1.171.36.28 (release 01-02-2013 CrysAlis171 .NET)
(compiled Feb  1 2013,16:14:44)
;
_computing_data_reduction
;
CrysAlisPro, Agilent Technologies,
Version 1.171.36.28 (release 01-02-2013 CrysAlis171 .NET)
(compiled Feb  1 2013,16:14:44)
;
_computing_molecular_graphics 'Olex2 (Dolomanov et al., 2009)'
_computing_publication_material 'Olex2 (Dolomanov et al., 2009)'
_computing_structure_refinement 'ShelXL (Sheldrick, 2015)'
_computing_structure_solution 'ShelXS (Sheldrick, 2008)'
_diffrn_ambient_temperature 292.89(12)
_diffrn_detector_area_resol_mean 16.0733
_diffrn_measured_fraction_theta_full 0.959
_diffrn_measured_fraction_theta_max 0.959
_diffrn_measurement_details
;
#__ type_ start__ end____ width___ exp.time_
  1 omega  -60.00  -15.00   1.0000    1.0000
omega____ theta____ kappa____ phi______ frames
    -       -8.5000  125.0000 -120.0000 45

#__ type_ start__ end____ width___ exp.time_
  2 omega  -69.00  -44.00   1.0000    1.0000
omega____ theta____ kappa____ phi______ frames
    -       -8.5000  178.0000  120.0000 25

#__ type_ start__ end____ width___ exp.time_
  3 omega  -86.00  -40.00   1.0000    1.0000
omega____ theta____ kappa____ phi______ frames
    -       -8.5000  178.0000  -60.0000 46

#__ type_ start__ end____ width___ exp.time_
  4 omega   -7.00   40.00   1.0000    1.0000
omega____ theta____ kappa____ phi______ frames
    -       54.0000  -57.0000   60.0000 47

#__ type_ start__ end____ width___ exp.time_
  5 omega   23.00   91.00   1.0000    1.0000
omega____ theta____ kappa____ phi______ frames
    -       54.0000   77.0000  -30.0000 68

#__ type_ start__ end____ width___ exp.time_
  6 omega  -14.00   77.00   1.0000    1.0000
omega____ theta____ kappa____ phi______ frames
    -       54.0000  -77.0000   90.0000 91

#__ type_ start__ end____ width___ exp.time_
  7 omega   36.00   63.00   1.0000    1.5000
omega____ theta____ kappa____ phi______ frames
    -      108.0000  -12.0000  -30.0000 27

#__ type_ start__ end____ width___ exp.time_
  8 omega   39.00   93.00   1.0000    1.5000
omega____ theta____ kappa____ phi______ frames
    -      108.0000  -50.0000  120.0000 54

#__ type_ start__ end____ width___ exp.time_
  9 omega   35.00   69.00   1.0000    1.5000
omega____ theta____ kappa____ phi______ frames
    -      108.0000  -25.0000  120.0000 34

#__ type_ start__ end____ width___ exp.time_
 10 omega   37.00   99.00   1.0000    1.5000
omega____ theta____ kappa____ phi______ frames
    -      108.0000  -50.0000   30.0000 62

#__ type_ start__ end____ width___ exp.time_
 11 omega   76.00  102.00   1.0000    1.5000
omega____ theta____ kappa____ phi______ frames
    -      108.0000  -91.0000 -120.0000 26

#__ type_ start__ end____ width___ exp.time_
 12 omega  102.00  176.00   1.0000    1.5000
omega____ theta____ kappa____ phi______ frames
    -      108.0000   50.0000    0.0000 74

#__ type_ start__ end____ width___ exp.time_
 13 omega   76.00  178.00   1.0000    1.5000
omega____ theta____ kappa____ phi______ frames
    -      108.0000  -12.0000  -30.0000 102

#__ type_ start__ end____ width___ exp.time_
 14 omega   47.00   79.00   1.0000    1.5000
omega____ theta____ kappa____ phi______ frames
    -      108.0000  -38.0000 -120.0000 32

#__ type_ start__ end____ width___ exp.time_
 15 omega   69.00   97.00   1.0000    1.5000
omega____ theta____ kappa____ phi______ frames
    -      108.0000   25.0000   60.0000 28

#__ type_ start__ end____ width___ exp.time_
 16 omega   35.00   61.00   1.0000    1.5000
omega____ theta____ kappa____ phi______ frames
    -      108.0000  -91.0000 -120.0000 26

#__ type_ start__ end____ width___ exp.time_
 17 omega   59.00   93.00   1.0000    1.5000
omega____ theta____ kappa____ phi______ frames
    -      108.0000  -38.0000   60.0000 34

#__ type_ start__ end____ width___ exp.time_
 18 omega   45.00  126.00   1.0000    1.5000
omega____ theta____ kappa____ phi______ frames
    -      108.0000  -63.0000  -60.0000 81

#__ type_ start__ end____ width___ exp.time_
 19 omega  -49.00  -23.00   1.0000    1.0000
omega____ theta____ kappa____ phi______ frames
    -       -8.5000  111.0000   60.0000 26

#__ type_ start__ end____ width___ exp.time_
 20 omega   30.00   56.00   1.0000    1.0000
omega____ theta____ kappa____ phi______ frames
    -       -8.5000   57.0000 -120.0000 26

#__ type_ start__ end____ width___ exp.time_
 21 omega  -16.00   27.00   1.0000    1.0000
omega____ theta____ kappa____ phi______ frames
    -       54.0000  -38.0000 -180.0000 43

#__ type_ start__ end____ width___ exp.time_
 22 omega   51.00   81.00   1.0000    1.5000
omega____ theta____ kappa____ phi______ frames
    -      108.0000  -38.0000  -90.0000 30

#__ type_ start__ end____ width___ exp.time_
 23 omega  150.00  176.00   1.0000    1.5000
omega____ theta____ kappa____ phi______ frames
    -      108.0000  111.0000  -60.0000 26

#__ type_ start__ end____ width___ exp.time_
 24 omega   53.00   79.00   1.0000    1.5000
omega____ theta____ kappa____ phi______ frames
    -      108.0000  -38.0000  -30.0000 26

#__ type_ start__ end____ width___ exp.time_
 25 omega   45.00   71.00   1.0000    1.5000
omega____ theta____ kappa____ phi______ frames
    -      108.0000 -111.0000 -120.0000 26

#__ type_ start__ end____ width___ exp.time_
 26 omega  110.00  136.00   1.0000    1.5000
omega____ theta____ kappa____ phi______ frames
    -      108.0000  111.0000  -60.0000 26

#__ type_ start__ end____ width___ exp.time_
 27 omega   90.00  115.00   1.0000    1.5000
omega____ theta____ kappa____ phi______ frames
    -      108.0000 -111.0000 -120.0000 25

#__ type_ start__ end____ width___ exp.time_
 28 omega   59.00  113.00   1.0000    1.5000
omega____ theta____ kappa____ phi______ frames
    -      108.0000 -111.0000  120.0000 54
;
_diffrn_measurement_device_type 'SuperNova, Dual, Cu at zero, Eos'
_diffrn_measurement_method '\w scans'
_diffrn_orient_matrix_UB_11 -0.1221208000
_diffrn_orient_matrix_UB_12 -0.0452613000
_diffrn_orient_matrix_UB_13 0.0337416000
_diffrn_orient_matrix_UB_21 0.1404157000
_diffrn_orient_matrix_UB_22 -0.0082940000
_diffrn_orient_matrix_UB_23 0.0851597000
_diffrn_orient_matrix_UB_31 -0.0855389000
_diffrn_orient_matrix_UB_32 0.0509989000
_diffrn_orient_matrix_UB_33 0.0438501000
_diffrn_radiation_monochromator mirror
_diffrn_radiation_type CuK\a
_diffrn_radiation_wavelength 1.54184
_diffrn_reflns_av_R_equivalents 0.0372
_diffrn_reflns_av_unetI/netI 0.0356
_diffrn_reflns_Laue_measured_fraction_full 0.959
_diffrn_reflns_Laue_measured_fraction_max 0.959
_diffrn_reflns_limit_h_max 8
_diffrn_reflns_limit_h_min -9
_diffrn_reflns_limit_k_max 26
_diffrn_reflns_limit_k_min -19
_diffrn_reflns_limit_l_max 18
_diffrn_reflns_limit_l_min -15
_diffrn_reflns_number 12604
_diffrn_reflns_point_group_measured_fraction_full 0.959
_diffrn_reflns_point_group_measured_fraction_max 0.959
_diffrn_reflns_theta_full 66.595
_diffrn_reflns_theta_max 66.595
_diffrn_reflns_theta_min 3.517
_diffrn_source 'SuperNova (Cu) X-ray Source'
_exptl_absorpt_coefficient_mu 0.697
_exptl_absorpt_correction_T_max 1.00000
_exptl_absorpt_correction_T_min 0.72852
_exptl_absorpt_correction_type multi-scan
_exptl_absorpt_process_details
;
CrysAlisPro, Agilent Technologies,
Version 1.171.36.28 (release 01-02-2013 CrysAlis171 .NET)
(compiled Feb  1 2013,16:14:44)
Empirical absorption correction using spherical harmonics,
 implemented in SCALE3 ABSPACK scaling algorithm.
;
_exptl_crystal_colour 'clear light colourless'
_exptl_crystal_colour_lustre clear
_exptl_crystal_colour_modifier light
_exptl_crystal_colour_primary colourless
_exptl_crystal_density_diffrn 1.274
_exptl_crystal_description block
_exptl_crystal_F_000 1088
_exptl_crystal_size_max 0.19
_exptl_crystal_size_mid 0.15
_exptl_crystal_size_min 0.12
_refine_diff_density_max 0.279
_refine_diff_density_min -0.175
_refine_diff_density_rms 0.040
_refine_ls_extinction_method none
_refine_ls_goodness_of_fit_ref 1.063
_refine_ls_hydrogen_treatment constr
_refine_ls_matrix_type full
_refine_ls_number_parameters 327
_refine_ls_number_reflns 4422
_refine_ls_number_restraints 0
_refine_ls_restrained_S_all 1.063
_refine_ls_R_factor_all 0.0551
_refine_ls_R_factor_gt 0.0456
_refine_ls_shift/su_max 0.000
_refine_ls_shift/su_mean 0.000
_refine_ls_structure_factor_coef Fsqd
_refine_ls_weighting_details 'w=1/[\s^2^(Fo^2^)+(0.0703P)^2^+0.4835P] where P=(Fo^2^+2Fc^2^)/3'
_refine_ls_weighting_scheme calc
_refine_ls_wR_factor_gt 0.1221
_refine_ls_wR_factor_ref 0.1371
_reflns_Friedel_coverage 0.000
_reflns_number_gt 3722
_reflns_number_total 4422
_reflns_threshold_expression 'I > 2\s(I)'
_cod_data_source_file d0sc00102c2.cif
_cod_data_source_block zhangye_1015
_cod_depositor_comments
;

 Adding full bibliography for 1557613--1557618.cif.

2022-05-15
Z value and formula fixed to values more according to usual
chemical conventions.                 miguel
;
_cod_original_formula_sum 'C30 H44 O6'
_cod_original_formula_weight 500.65
_cod_original_formula_moiety '2(C15 H22 O3)'
_cod_original_formula_units_Z 4
_cod_original_cell_volume 2610.00(14)
_cod_database_code 1557614
_shelx_shelxl_version_number 2018/3
_shelx_space_group_comment
;
The symmetry employed for this shelxl refinement is uniquely defined
by the following loop, which should always be used as a source of
symmetry information in preference to the above space-group names.
They are only intended as comments.
;
_reflns_odcompleteness_completeness 95.86
_reflns_odcompleteness_iscentric 1
_reflns_odcompleteness_theta 66.97
_olex2_refinement_description
;
1. Fixed Uiso
 At 1.2 times of:
  All C(H) groups, All C(H,H) groups
 At 1.5 times of:
  All O(H) groups
2.a Ternary CH refined with riding coordinates:
 C22(H22), C20(H20)
2.b Secondary CH2 refined with riding coordinates:
 C8(H8A,H8B), C9(H9A,H9B), C15(H15A,H15B), C19(H19A,H19B), C21(H21A,H21B),
 C23(H23A,H23B), C24(H24A,H24B), C26(H26A,H26B), C30(H30A,H30B), C32(H32A,H32B),
  C11(H11A,H11B), C14(H14A,H14B), C25(H25A,H25B), C27(H27A,H27B), C28(H28A,
 H28B), C31(H31A,H31B), C33(H33A,H33B), C34(H34A,H34B), C35(H35A,H35B),
 C36(H36A,H36B)
2.c Idealised tetrahedral OH refined as rotating group:
 O3(H3), O6(H6)
;
_olex2_date_sample_data_collection 2019-10-16
_olex2_submission_special_instructions 'No special instructions were received'

loop_
_space_group_symop_operation_xyz
'x, y, z'
'-x+1/2, y+1/2, -z+1/2'
'-x, -y, -z'
'x-1/2, -y-1/2, z-1/2'

loop_
_atom_site_label
_atom_site_type_symbol
_atom_site_fract_x
_atom_site_fract_y
_atom_site_fract_z
_atom_site_U_iso_or_equiv
_atom_site_adp_type
_atom_site_occupancy
_atom_site_site_symmetry_order
_atom_site_calc_flag
_atom_site_refinement_flags_posn
_atom_site_refinement_flags_adp
_atom_site_refinement_flags_occupancy
_atom_site_disorder_assembly
_atom_site_disorder_group
O1 O 0.04753(17) 0.03278(6) 0.60409(8) 0.0459(3) Uani 1 1 d . . . . .
O2 O 0.5369(2) -0.05159(7) 0.87537(9) 0.0593(4) Uani 1 1 d . . . . .
O3 O 0.1006(2) -0.06466(6) 0.56750(8) 0.0583(4) Uani 1 1 d . . . . .
H3 H 0.056875 -0.054452 0.517014 0.087 Uiso 1 1 calc GR . . . .
C7 C 0.3962(2) -0.02565(7) 0.85918(11) 0.0415(4) Uani 1 1 d . . . . .
C8 C 0.4781(2) 0.03800(8) 0.73745(12) 0.0456(4) Uani 1 1 d . . . . .
H8A H 0.527818 0.071247 0.774264 0.055 Uiso 1 1 calc R . . . .
H8B H 0.571101 0.008429 0.739567 0.055 Uiso 1 1 calc R . . . .
C9 C 0.4207(3) 0.05988(8) 0.64256(13) 0.0493(4) Uani 1 1 d . . . . .
H9A H 0.338114 0.092808 0.640972 0.059 Uiso 1 1 calc R . . . .
H9B H 0.523896 0.074322 0.621361 0.059 Uiso 1 1 calc R . . . .
C10 C 0.3258(2) 0.01060(7) 0.77558(10) 0.0352(3) Uani 1 1 d . . . . .
C13 C 0.1985(2) 0.05438(7) 0.81048(11) 0.0363(4) Uani 1 1 d . . . . .
C15 C 0.2292(2) -0.03655(7) 0.71066(10) 0.0373(4) Uani 1 1 d . . . . .
H15A H 0.306477 -0.070890 0.711616 0.045 Uiso 1 1 calc R . . . .
H15B H 0.123524 -0.049578 0.730936 0.045 Uiso 1 1 calc R . . . .
C18 C 0.1750(3) -0.01474(7) 0.61598(11) 0.0412(4) Uani 1 1 d . . . . .
C19 C 0.0526(3) 0.08439(8) 0.74263(12) 0.0466(4) Uani 1 1 d . . . . .
H19A H -0.030664 0.102970 0.774086 0.056 Uiso 1 1 calc R . . . .
H19B H 0.107142 0.116015 0.714376 0.056 Uiso 1 1 calc R . . . .
C21 C 0.2622(3) -0.02571(8) 0.91829(12) 0.0503(5) Uani 1 1 d . . . . .
H21A H 0.317604 -0.013353 0.977391 0.060 Uiso 1 1 calc R . . . .
H21B H 0.213043 -0.065325 0.921286 0.060 Uiso 1 1 calc R . . . .
C22 C 0.1166(2) 0.01804(7) 0.87839(11) 0.0413(4) Uani 1 1 d . . . . .
H22 H 0.009532 -0.003212 0.849092 0.050 Uiso 1 1 calc R . . . .
C23 C -0.0518(2) 0.04528(10) 0.67133(13) 0.0522(5) Uani 1 1 d . . . . .
H23A H -0.081435 0.008130 0.697130 0.063 Uiso 1 1 calc R . . . .
H23B H -0.162053 0.065076 0.645251 0.063 Uiso 1 1 calc R . . . .
C24 C 0.3324(3) 0.01016(8) 0.58240(12) 0.0484(4) Uani 1 1 d . . . . .
H24A H 0.292982 0.025557 0.523209 0.058 Uiso 1 1 calc R . . . .
H24B H 0.417799 -0.021386 0.579993 0.058 Uiso 1 1 calc R . . . .
C26 C 0.3040(3) 0.10223(7) 0.87111(13) 0.0493(4) Uani 1 1 d . . . . .
H26A H 0.416412 0.086208 0.902203 0.059 Uiso 1 1 calc R . . . .
H26B H 0.327542 0.136549 0.837025 0.059 Uiso 1 1 calc R . . . .
C30 C 0.1860(4) 0.11960(9) 0.93593(15) 0.0622(6) Uani 1 1 d . . . . .
H30A H 0.112043 0.153546 0.914018 0.075 Uiso 1 1 calc R . . . .
H30B H 0.257901 0.129797 0.992829 0.075 Uiso 1 1 calc R . . . .
C32 C 0.0708(3) 0.06459(9) 0.94365(14) 0.0571(5) Uani 1 1 d . . . . .
H32A H -0.054439 0.074855 0.928865 0.069 Uiso 1 1 calc R . . . .
H32B H 0.096833 0.049025 1.003284 0.069 Uiso 1 1 calc R . . . .
O4 O 0.41418(19) 0.14656(6) 0.31948(11) 0.0588(4) Uani 1 1 d . . . . .
O5 O -0.21544(19) 0.25459(7) 0.30998(11) 0.0661(4) Uani 1 1 d . . . . .
O6 O 0.2053(2) 0.09146(6) 0.22396(11) 0.0629(4) Uani 1 1 d . . . . .
H6 H 0.282930 0.080697 0.197732 0.094 Uiso 1 1 calc GR . . . .
C11 C 0.0910(2) 0.16507(7) 0.30249(11) 0.0401(4) Uani 1 1 d . . . . .
H11A H 0.084068 0.136396 0.348611 0.048 Uiso 1 1 calc R . . . .
H11B H -0.017252 0.161533 0.258264 0.048 Uiso 1 1 calc R . . . .
C12 C -0.0889(2) 0.23622(7) 0.36173(13) 0.0444(4) Uani 1 1 d . . . . .
C14 C 0.2232(3) 0.29700(7) 0.47324(13) 0.0483(4) Uani 1 1 d . . . . .
H14A H 0.332631 0.316049 0.465416 0.058 Uiso 1 1 calc R . . . .
H14B H 0.123611 0.320310 0.442469 0.058 Uiso 1 1 calc R . . . .
C16 C 0.2134(2) 0.23228(7) 0.43667(12) 0.0383(4) Uani 1 1 d . . . . .
C17 C 0.0991(2) 0.22862(7) 0.34258(11) 0.0385(4) Uani 1 1 d . . . . .
C20 C 0.0999(3) 0.20157(7) 0.49691(12) 0.0443(4) Uani 1 1 d . . . . .
H20 H 0.119719 0.158390 0.498787 0.053 Uiso 1 1 calc R . . . .
C25 C 0.4014(2) 0.20602(8) 0.44980(14) 0.0508(5) Uani 1 1 d . . . . .
H25A H 0.474754 0.233360 0.423956 0.061 Uiso 1 1 calc R . . . .
H25B H 0.449596 0.204560 0.512592 0.061 Uiso 1 1 calc R . . . .
C27 C 0.4202(3) 0.14442(8) 0.41194(15) 0.0554(5) Uani 1 1 d . . . . .
H27A H 0.532319 0.127034 0.440964 0.067 Uiso 1 1 calc R . . . .
H27B H 0.325124 0.119034 0.423630 0.067 Uiso 1 1 calc R . . . .
C28 C 0.1358(3) 0.27356(8) 0.27377(13) 0.0519(5) Uani 1 1 d . . . . .
H28A H 0.029438 0.277540 0.228425 0.062 Uiso 1 1 calc R . . . .
H28B H 0.160021 0.312135 0.301908 0.062 Uiso 1 1 calc R . . . .
C29 C 0.2477(3) 0.14891(8) 0.26057(14) 0.0488(4) Uani 1 1 d . . . . .
C31 C -0.0916(3) 0.21605(9) 0.45408(14) 0.0535(5) Uani 1 1 d . . . . .
H31A H -0.166140 0.181022 0.453203 0.064 Uiso 1 1 calc R . . . .
H31B H -0.137884 0.247356 0.486512 0.064 Uiso 1 1 calc R . . . .
C33 C 0.2711(4) 0.19407(10) 0.19081(16) 0.0667(6) Uani 1 1 d . . . . .
H33A H 0.168779 0.192759 0.142720 0.080 Uiso 1 1 calc R . . . .
H33B H 0.375843 0.184122 0.167394 0.080 Uiso 1 1 calc R . . . .
C34 C 0.2910(3) 0.25694(9) 0.23003(16) 0.0654(6) Uani 1 1 d . . . . .
H34A H 0.400998 0.259281 0.273295 0.079 Uiso 1 1 calc R . . . .
H34B H 0.298058 0.285412 0.183668 0.079 Uiso 1 1 calc R . . . .
C35 C 0.2173(4) 0.29262(10) 0.57095(16) 0.0733(7) Uani 1 1 d . . . . .
H35A H 0.132274 0.320954 0.585861 0.088 Uiso 1 1 calc R . . . .
H35B H 0.333350 0.301357 0.606486 0.088 Uiso 1 1 calc R . . . .
C36 C 0.1617(3) 0.22913(9) 0.58824(14) 0.0620(6) Uani 1 1 d . . . . .
H36A H 0.065838 0.229315 0.620851 0.074 Uiso 1 1 calc R . . . .
H36B H 0.261210 0.206997 0.621625 0.074 Uiso 1 1 calc R . . . .

loop_
_atom_site_aniso_label
_atom_site_aniso_U_11
_atom_site_aniso_U_22
_atom_site_aniso_U_33
_atom_site_aniso_U_23
_atom_site_aniso_U_13
_atom_site_aniso_U_12
O1 0.0445(7) 0.0499(7) 0.0405(6) 0.0051(5) 0.0017(5) 0.0047(5)
O2 0.0576(9) 0.0688(9) 0.0477(7) 0.0012(6) 0.0008(6) 0.0273(7)
O3 0.0882(11) 0.0418(7) 0.0387(6) -0.0018(5) -0.0027(7) -0.0120(7)
C7 0.0460(10) 0.0357(8) 0.0398(8) -0.0043(6) 0.0010(7) 0.0058(7)
C8 0.0324(9) 0.0449(9) 0.0589(10) 0.0002(8) 0.0074(8) -0.0017(7)
C9 0.0415(10) 0.0442(9) 0.0656(11) 0.0112(8) 0.0185(9) -0.0020(7)
C10 0.0328(8) 0.0295(7) 0.0414(8) -0.0001(6) 0.0030(7) 0.0002(6)
C13 0.0367(8) 0.0275(7) 0.0442(8) -0.0018(6) 0.0066(7) -0.0004(6)
C15 0.0442(9) 0.0292(7) 0.0374(8) 0.0005(6) 0.0055(7) -0.0009(6)
C18 0.0498(10) 0.0330(8) 0.0383(8) 0.0009(6) 0.0024(7) 0.0001(7)
C19 0.0457(10) 0.0413(9) 0.0537(10) 0.0042(7) 0.0118(8) 0.0127(7)
C21 0.0618(12) 0.0443(9) 0.0463(9) 0.0062(7) 0.0139(9) 0.0077(8)
C22 0.0433(9) 0.0355(8) 0.0460(9) -0.0024(7) 0.0112(8) -0.0025(7)
C23 0.0339(9) 0.0671(12) 0.0535(10) 0.0076(9) 0.0037(8) 0.0080(8)
C24 0.0542(11) 0.0472(9) 0.0460(9) 0.0085(7) 0.0153(8) 0.0085(8)
C26 0.0566(11) 0.0330(8) 0.0584(11) -0.0092(7) 0.0115(9) -0.0079(8)
C30 0.0843(16) 0.0420(10) 0.0636(12) -0.0146(9) 0.0227(12) 0.0000(10)
C32 0.0690(14) 0.0496(10) 0.0586(11) -0.0048(9) 0.0268(10) 0.0034(10)
O4 0.0418(7) 0.0528(7) 0.0861(10) -0.0091(7) 0.0231(7) 0.0023(6)
O5 0.0406(8) 0.0693(9) 0.0800(10) -0.0059(8) -0.0089(7) 0.0143(7)
O6 0.0687(10) 0.0439(7) 0.0835(10) -0.0226(7) 0.0331(8) -0.0090(7)
C11 0.0359(9) 0.0337(8) 0.0501(9) -0.0042(7) 0.0068(7) -0.0033(6)
C12 0.0329(9) 0.0325(8) 0.0633(11) -0.0086(7) -0.0017(8) 0.0025(6)
C14 0.0450(10) 0.0310(8) 0.0661(11) -0.0065(7) 0.0043(9) -0.0021(7)
C16 0.0323(8) 0.0282(7) 0.0525(9) -0.0022(6) 0.0032(7) -0.0008(6)
C17 0.0325(8) 0.0296(7) 0.0514(9) -0.0020(6) 0.0032(7) 0.0002(6)
C20 0.0461(10) 0.0344(8) 0.0527(10) -0.0004(7) 0.0107(8) -0.0006(7)
C25 0.0318(9) 0.0433(9) 0.0720(12) -0.0045(8) -0.0025(9) 0.0008(7)
C27 0.0371(10) 0.0439(10) 0.0816(14) -0.0015(9) 0.0025(9) 0.0102(8)
C28 0.0600(12) 0.0362(8) 0.0579(11) 0.0053(8) 0.0079(9) 0.0010(8)
C29 0.0484(11) 0.0365(8) 0.0654(11) -0.0090(8) 0.0206(9) -0.0045(7)
C31 0.0412(10) 0.0487(10) 0.0738(13) -0.0033(9) 0.0189(9) -0.0025(8)
C33 0.0819(16) 0.0570(12) 0.0714(13) -0.0025(10) 0.0400(13) -0.0057(11)
C34 0.0787(16) 0.0470(10) 0.0777(14) 0.0086(10) 0.0326(13) -0.0097(10)
C35 0.098(2) 0.0548(12) 0.0667(14) -0.0190(10) 0.0149(13) -0.0124(12)
C36 0.0759(15) 0.0555(11) 0.0538(11) -0.0050(9) 0.0103(11) -0.0005(11)

loop_
_atom_type_symbol
_atom_type_description
_atom_type_scat_dispersion_real
_atom_type_scat_dispersion_imag
_atom_type_scat_source
C C 0.0181 0.0091 'International Tables Vol C Tables 4.2.6.8 and 6.1.1.4'
H H 0.0000 0.0000 'International Tables Vol C Tables 4.2.6.8 and 6.1.1.4'
O O 0.0492 0.0322 'International Tables Vol C Tables 4.2.6.8 and 6.1.1.4'

loop_
_geom_angle_atom_site_label_1
_geom_angle_atom_site_label_2
_geom_angle_atom_site_label_3
_geom_angle
_geom_angle_site_symmetry_1
_geom_angle_site_symmetry_3
_geom_angle_publ_flag
C23 O1 C18 119.92(13) . . ?
C18 O3 H3 109.5 . . ?
O2 C7 C10 125.62(17) . . ?
O2 C7 C21 124.23(16) . . ?
C21 C7 C10 110.14(15) . . ?
H8A C8 H8B 107.7 . . ?
C9 C8 H8A 108.8 . . ?
C9 C8 H8B 108.8 . . ?
C9 C8 C10 113.61(15) . . ?
C10 C8 H8A 108.8 . . ?
C10 C8 H8B 108.8 . . ?
C8 C9 H9A 109.4 . . ?
C8 C9 H9B 109.4 . . ?
H9A C9 H9B 108.0 . . ?
C24 C9 C8 111.18(14) . . ?
C24 C9 H9A 109.4 . . ?
C24 C9 H9B 109.4 . . ?
C7 C10 C8 111.60(14) . . ?
C7 C10 C13 100.54(13) . . ?
C7 C10 C15 103.30(12) . . ?
C8 C10 C13 117.22(13) . . ?
C8 C10 C15 109.13(14) . . ?
C15 C10 C13 113.88(14) . . ?
C10 C13 C22 105.56(12) . . ?
C19 C13 C10 117.62(14) . . ?
C19 C13 C22 110.84(14) . . ?
C19 C13 C26 109.62(14) . . ?
C26 C13 C10 111.09(14) . . ?
C26 C13 C22 100.74(13) . . ?
C10 C15 H15A 108.7 . . ?
C10 C15 H15B 108.7 . . ?
H15A C15 H15B 107.6 . . ?
C18 C15 C10 114.28(13) . . ?
C18 C15 H15A 108.7 . . ?
C18 C15 H15B 108.7 . . ?
O1 C18 C15 114.38(14) . . ?
O1 C18 C24 104.57(13) . . ?
O3 C18 O1 109.22(15) . . ?
O3 C18 C15 105.25(13) . . ?
O3 C18 C24 112.25(15) . . ?
C24 C18 C15 111.34(15) . . ?
C13 C19 H19A 108.0 . . ?
C13 C19 H19B 108.0 . . ?
H19A C19 H19B 107.2 . . ?
C23 C19 C13 117.17(15) . . ?
C23 C19 H19A 108.0 . . ?
C23 C19 H19B 108.0 . . ?
C7 C21 H21A 110.4 . . ?
C7 C21 H21B 110.4 . . ?
C7 C21 C22 106.68(14) . . ?
H21A C21 H21B 108.6 . . ?
C22 C21 H21A 110.4 . . ?
C22 C21 H21B 110.4 . . ?
C13 C22 H22 110.8 . . ?
C21 C22 C13 104.47(14) . . ?
C21 C22 H22 110.8 . . ?
C21 C22 C32 114.48(16) . . ?
C32 C22 C13 105.19(14) . . ?
C32 C22 H22 110.8 . . ?
O1 C23 C19 111.27(16) . . ?
O1 C23 H23A 109.4 . . ?
O1 C23 H23B 109.4 . . ?
C19 C23 H23A 109.4 . . ?
C19 C23 H23B 109.4 . . ?
H23A C23 H23B 108.0 . . ?
C9 C24 H24A 109.6 . . ?
C9 C24 H24B 109.6 . . ?
C18 C24 C9 110.46(15) . . ?
C18 C24 H24A 109.6 . . ?
C18 C24 H24B 109.6 . . ?
H24A C24 H24B 108.1 . . ?
C13 C26 H26A 110.6 . . ?
C13 C26 H26B 110.6 . . ?
H26A C26 H26B 108.8 . . ?
C30 C26 C13 105.59(16) . . ?
C30 C26 H26A 110.6 . . ?
C30 C26 H26B 110.6 . . ?
C26 C30 H30A 110.6 . . ?
C26 C30 H30B 110.6 . . ?
C26 C30 C32 105.68(15) . . ?
H30A C30 H30B 108.7 . . ?
C32 C30 H30A 110.6 . . ?
C32 C30 H30B 110.6 . . ?
C22 C32 H32A 110.4 . . ?
C22 C32 H32B 110.4 . . ?
C30 C32 C22 106.54(16) . . ?
C30 C32 H32A 110.4 . . ?
C30 C32 H32B 110.4 . . ?
H32A C32 H32B 108.6 . . ?
C29 O4 C27 119.70(15) . . ?
C29 O6 H6 109.5 . . ?
H11A C11 H11B 107.6 . . ?
C17 C11 H11A 108.6 . . ?
C17 C11 H11B 108.6 . . ?
C29 C11 H11A 108.6 . . ?
C29 C11 H11B 108.6 . . ?
C29 C11 C17 114.71(14) . . ?
O5 C12 C17 125.05(18) . . ?
O5 C12 C31 125.15(18) . . ?
C31 C12 C17 109.80(15) . . ?
H14A C14 H14B 108.6 . . ?
C16 C14 H14A 110.3 . . ?
C16 C14 H14B 110.3 . . ?
C35 C14 H14A 110.3 . . ?
C35 C14 H14B 110.3 . . ?
C35 C14 C16 106.98(15) . . ?
C14 C16 C20 100.85(14) . . ?
C17 C16 C14 111.72(13) . . ?
C17 C16 C20 105.10(14) . . ?
C25 C16 C14 109.46(14) . . ?
C25 C16 C17 116.64(15) . . ?
C25 C16 C20 111.88(15) . . ?
C12 C17 C11 102.35(13) . . ?
C12 C17 C16 101.08(14) . . ?
C16 C17 C11 113.32(13) . . ?
C28 C17 C11 108.96(14) . . ?
C28 C17 C12 111.62(15) . . ?
C28 C17 C16 118.14(14) . . ?
C16 C20 H20 110.7 . . ?
C31 C20 C16 104.48(14) . . ?
C31 C20 H20 110.7 . . ?
C31 C20 C36 114.39(17) . . ?
C36 C20 C16 105.47(15) . . ?
C36 C20 H20 110.7 . . ?
C16 C25 H25A 108.0 . . ?
C16 C25 H25B 108.0 . . ?
H25A C25 H25B 107.2 . . ?
C27 C25 C16 117.17(15) . . ?
C27 C25 H25A 108.0 . . ?
C27 C25 H25B 108.0 . . ?
O4 C27 C25 111.74(17) . . ?
O4 C27 H27A 109.3 . . ?
O4 C27 H27B 109.3 . . ?
C25 C27 H27A 109.3 . . ?
C25 C27 H27B 109.3 . . ?
H27A C27 H27B 107.9 . . ?
C17 C28 H28A 108.7 . . ?
C17 C28 H28B 108.7 . . ?
H28A C28 H28B 107.6 . . ?
C34 C28 C17 114.42(16) . . ?
C34 C28 H28A 108.7 . . ?
C34 C28 H28B 108.7 . . ?
O4 C29 O6 109.25(16) . . ?
O4 C29 C11 115.04(16) . . ?
O4 C29 C33 105.37(17) . . ?
O6 C29 C11 104.43(15) . . ?
O6 C29 C33 111.85(17) . . ?
C33 C29 C11 111.05(17) . . ?
C12 C31 C20 106.58(15) . . ?
C12 C31 H31A 110.4 . . ?
C12 C31 H31B 110.4 . . ?
C20 C31 H31A 110.4 . . ?
C20 C31 H31B 110.4 . . ?
H31A C31 H31B 108.6 . . ?
C29 C33 H33A 109.6 . . ?
C29 C33 H33B 109.6 . . ?
C29 C33 C34 110.46(18) . . ?
H33A C33 H33B 108.1 . . ?
C34 C33 H33A 109.6 . . ?
C34 C33 H33B 109.6 . . ?
C28 C34 C33 112.04(18) . . ?
C28 C34 H34A 109.2 . . ?
C28 C34 H34B 109.2 . . ?
C33 C34 H34A 109.2 . . ?
C33 C34 H34B 109.2 . . ?
H34A C34 H34B 107.9 . . ?
C14 C35 H35A 110.2 . . ?
C14 C35 H35B 110.2 . . ?
C14 C35 C36 107.33(16) . . ?
H35A C35 H35B 108.5 . . ?
C36 C35 H35A 110.2 . . ?
C36 C35 H35B 110.2 . . ?
C20 C36 H36A 110.7 . . ?
C20 C36 H36B 110.7 . . ?
C35 C36 C20 105.17(17) . . ?
C35 C36 H36A 110.7 . . ?
C35 C36 H36B 110.7 . . ?
H36A C36 H36B 108.8 . . ?

loop_
_geom_bond_atom_site_label_1
_geom_bond_atom_site_label_2
_geom_bond_distance
_geom_bond_site_symmetry_2
_geom_bond_publ_flag
O1 C18 1.433(2) . ?
O1 C23 1.433(2) . ?
O2 C7 1.208(2) . ?
O3 H3 0.8200 . ?
O3 C18 1.405(2) . ?
C7 C10 1.534(2) . ?
C7 C21 1.504(3) . ?
C8 H8A 0.9700 . ?
C8 H8B 0.9700 . ?
C8 C9 1.529(3) . ?
C8 C10 1.536(2) . ?
C9 H9A 0.9700 . ?
C9 H9B 0.9700 . ?
C9 C24 1.524(3) . ?
C10 C13 1.555(2) . ?
C10 C15 1.544(2) . ?
C13 C19 1.531(2) . ?
C13 C22 1.556(2) . ?
C13 C26 1.546(2) . ?
C15 H15A 0.9700 . ?
C15 H15B 0.9700 . ?
C15 C18 1.523(2) . ?
C18 C24 1.511(3) . ?
C19 H19A 0.9700 . ?
C19 H19B 0.9700 . ?
C19 C23 1.510(3) . ?
C21 H21A 0.9700 . ?
C21 H21B 0.9700 . ?
C21 C22 1.524(2) . ?
C22 H22 0.9800 . ?
C22 C32 1.540(2) . ?
C23 H23A 0.9700 . ?
C23 H23B 0.9700 . ?
C24 H24A 0.9700 . ?
C24 H24B 0.9700 . ?
C26 H26A 0.9700 . ?
C26 H26B 0.9700 . ?
C26 C30 1.527(3) . ?
C30 H30A 0.9700 . ?
C30 H30B 0.9700 . ?
C30 C32 1.536(3) . ?
C32 H32A 0.9700 . ?
C32 H32B 0.9700 . ?
O4 C27 1.423(3) . ?
O4 C29 1.417(3) . ?
O5 C12 1.203(2) . ?
O6 H6 0.8200 . ?
O6 C29 1.419(2) . ?
C11 H11A 0.9700 . ?
C11 H11B 0.9700 . ?
C11 C17 1.551(2) . ?
C11 C29 1.517(2) . ?
C12 C17 1.537(2) . ?
C12 C31 1.503(3) . ?
C14 H14A 0.9700 . ?
C14 H14B 0.9700 . ?
C14 C16 1.555(2) . ?
C14 C35 1.525(3) . ?
C16 C17 1.547(2) . ?
C16 C20 1.555(2) . ?
C16 C25 1.534(2) . ?
C17 C28 1.532(2) . ?
C20 H20 0.9800 . ?
C20 C31 1.523(3) . ?
C20 C36 1.530(3) . ?
C25 H25A 0.9700 . ?
C25 H25B 0.9700 . ?
C25 C27 1.519(3) . ?
C27 H27A 0.9700 . ?
C27 H27B 0.9700 . ?
C28 H28A 0.9700 . ?
C28 H28B 0.9700 . ?
C28 C34 1.526(3) . ?
C29 C33 1.517(3) . ?
C31 H31A 0.9700 . ?
C31 H31B 0.9700 . ?
C33 H33A 0.9700 . ?
C33 H33B 0.9700 . ?
C33 C34 1.531(3) . ?
C34 H34A 0.9700 . ?
C34 H34B 0.9700 . ?
C35 H35A 0.9700 . ?
C35 H35B 0.9700 . ?
C35 C36 1.525(3) . ?
C36 H36A 0.9700 . ?
C36 H36B 0.9700 . ?

loop_
_geom_torsion_atom_site_label_1
_geom_torsion_atom_site_label_2
_geom_torsion_atom_site_label_3
_geom_torsion_atom_site_label_4
_geom_torsion
_geom_torsion_site_symmetry_1
_geom_torsion_site_symmetry_2
_geom_torsion_site_symmetry_3
_geom_torsion_site_symmetry_4
_geom_torsion_publ_flag
O1 C18 C24 C9 67.72(17) . . . . ?
O2 C7 C10 C8 -29.6(2) . . . . ?
O2 C7 C10 C13 -154.62(18) . . . . ?
O2 C7 C10 C15 87.5(2) . . . . ?
O2 C7 C21 C22 173.39(17) . . . . ?
O3 C18 C24 C9 -174.00(14) . . . . ?
C7 C10 C13 C19 -159.37(15) . . . . ?
C7 C10 C13 C22 -35.15(16) . . . . ?
C7 C10 C13 C26 73.19(16) . . . . ?
C7 C10 C15 C18 -169.29(15) . . . . ?
C7 C21 C22 C13 -14.63(18) . . . . ?
C7 C21 C22 C32 -129.14(17) . . . . ?
C8 C9 C24 C18 56.9(2) . . . . ?
C8 C10 C13 C19 79.51(19) . . . . ?
C8 C10 C13 C22 -156.26(14) . . . . ?
C8 C10 C13 C26 -47.9(2) . . . . ?
C8 C10 C15 C18 -50.45(19) . . . . ?
C9 C8 C10 C7 164.34(14) . . . . ?
C9 C8 C10 C13 -80.52(19) . . . . ?
C9 C8 C10 C15 50.81(19) . . . . ?
C10 C7 C21 C22 -7.9(2) . . . . ?
C10 C8 C9 C24 -55.6(2) . . . . ?
C10 C13 C19 C23 45.4(2) . . . . ?
C10 C13 C22 C21 31.69(17) . . . . ?
C10 C13 C22 C32 152.59(15) . . . . ?
C10 C13 C26 C30 -151.01(15) . . . . ?
C10 C15 C18 O1 -63.7(2) . . . . ?
C10 C15 C18 O3 176.41(15) . . . . ?
C10 C15 C18 C24 54.55(19) . . . . ?
C13 C10 C15 C18 82.64(18) . . . . ?
C13 C19 C23 O1 -77.8(2) . . . . ?
C13 C22 C32 C30 -21.2(2) . . . . ?
C13 C26 C30 C32 27.3(2) . . . . ?
C15 C10 C13 C19 -49.60(19) . . . . ?
C15 C10 C13 C22 74.62(16) . . . . ?
C15 C10 C13 C26 -177.04(13) . . . . ?
C15 C18 C24 C9 -56.29(19) . . . . ?
C18 O1 C23 C19 83.4(2) . . . . ?
C19 C13 C22 C21 160.07(14) . . . . ?
C19 C13 C22 C32 -79.03(18) . . . . ?
C19 C13 C26 C30 77.31(19) . . . . ?
C21 C7 C10 C8 151.74(15) . . . . ?
C21 C7 C10 C13 26.70(17) . . . . ?
C21 C7 C10 C15 -91.14(16) . . . . ?
C21 C22 C32 C30 92.9(2) . . . . ?
C22 C13 C19 C23 -76.10(19) . . . . ?
C22 C13 C26 C30 -39.56(18) . . . . ?
C23 O1 C18 O3 101.39(17) . . . . ?
C23 O1 C18 C15 -16.2(2) . . . . ?
C23 O1 C18 C24 -138.29(16) . . . . ?
C26 C13 C19 C23 173.58(16) . . . . ?
C26 C13 C22 C21 -83.96(16) . . . . ?
C26 C13 C22 C32 36.93(18) . . . . ?
C26 C30 C32 C22 -3.6(2) . . . . ?
O4 C29 C33 C34 -69.2(2) . . . . ?
O5 C12 C17 C11 -87.3(2) . . . . ?
O5 C12 C17 C16 155.60(17) . . . . ?
O5 C12 C17 C28 29.1(2) . . . . ?
O5 C12 C31 C20 -175.47(17) . . . . ?
O6 C29 C33 C34 172.18(19) . . . . ?
C11 C17 C28 C34 -49.2(2) . . . . ?
C11 C29 C33 C34 55.9(3) . . . . ?
C12 C17 C28 C34 -161.48(17) . . . . ?
C14 C16 C17 C11 178.09(15) . . . . ?
C14 C16 C17 C12 -73.14(17) . . . . ?
C14 C16 C17 C28 48.9(2) . . . . ?
C14 C16 C20 C31 83.12(16) . . . . ?
C14 C16 C20 C36 -37.81(18) . . . . ?
C14 C16 C25 C27 -175.61(17) . . . . ?
C14 C35 C36 C20 -11.2(3) . . . . ?
C16 C14 C35 C36 -12.8(3) . . . . ?
C16 C17 C28 C34 82.0(2) . . . . ?
C16 C20 C31 C12 16.76(18) . . . . ?
C16 C20 C36 C35 31.1(2) . . . . ?
C16 C25 C27 O4 78.9(2) . . . . ?
C17 C11 C29 O4 64.1(2) . . . . ?
C17 C11 C29 O6 -176.21(15) . . . . ?
C17 C11 C29 C33 -55.5(2) . . . . ?
C17 C12 C31 C20 5.73(19) . . . . ?
C17 C16 C20 C31 -33.11(16) . . . . ?
C17 C16 C20 C36 -154.04(15) . . . . ?
C17 C16 C25 C27 -47.6(2) . . . . ?
C17 C28 C34 C33 53.4(3) . . . . ?
C20 C16 C17 C11 -73.40(17) . . . . ?
C20 C16 C17 C12 35.37(15) . . . . ?
C20 C16 C17 C28 157.41(15) . . . . ?
C20 C16 C25 C27 73.5(2) . . . . ?
C25 C16 C17 C11 51.1(2) . . . . ?
C25 C16 C17 C12 159.92(14) . . . . ?
C25 C16 C17 C28 -78.04(19) . . . . ?
C25 C16 C20 C31 -160.62(15) . . . . ?
C25 C16 C20 C36 78.46(18) . . . . ?
C27 O4 C29 O6 -101.76(18) . . . . ?
C27 O4 C29 C11 15.3(2) . . . . ?
C27 O4 C29 C33 137.93(16) . . . . ?
C29 O4 C27 C25 -82.1(2) . . . . ?
C29 C11 C17 C12 168.93(16) . . . . ?
C29 C11 C17 C16 -83.10(19) . . . . ?
C29 C11 C17 C28 50.6(2) . . . . ?
C29 C33 C34 C28 -55.2(3) . . . . ?
C31 C12 C17 C11 91.51(16) . . . . ?
C31 C12 C17 C16 -25.60(17) . . . . ?
C31 C12 C17 C28 -152.09(15) . . . . ?
C31 C20 C36 C35 -83.2(2) . . . . ?
C35 C14 C16 C17 141.97(18) . . . . ?
C35 C14 C16 C20 30.8(2) . . . . ?
C35 C14 C16 C25 -87.3(2) . . . . ?
C36 C20 C31 C12 131.57(17) . . . . ?
